data_7241373
loop_
_publ_author_name
'Sumimoto, Yuji'
'Iijima, Kodai'
'Yoo, Dongho'
'Kawamoto, Tadashi'
'Le Gal, Yann'
'Lorcy, Dominique'
'Mori, Takehiko'

_publ_section_title
;
 Structures and transistor properties of extended and unsymmetrical
 birhodanines
;
_journal_name_full CrystEngComm
_journal_paper_doi 10.1039/D0CE01133A
_journal_year 2020
_chemical_formula_moiety 'C20 H20 N2 O2 S4'
_chemical_formula_sum 'C20 H20 N2 O2 S4'
_chemical_formula_weight 448.63
_space_group_crystal_system triclinic
_space_group_IT_number 2
_space_group_name_Hall '-P 1'
_space_group_name_H-M_alt 'P -1'
_atom_sites_solution_hydrogens geom
_atom_sites_solution_primary direct
_atom_sites_solution_secondary difmap
_audit_update_record
;
2020-07-20 deposited with the CCDC.	2020-09-10 downloaded from the CCDC.
;
_cell_angle_alpha 107.56(5)
_cell_angle_beta 93.87(6)
_cell_angle_gamma 106.20(6)
_cell_formula_units_Z 1
_cell_length_a 5.868(4)
_cell_length_b 9.531(6)
_cell_length_c 10.618(6)
_cell_measurement_reflns_used 35
_cell_measurement_temperature 295
_cell_measurement_theta_max 17.36
_cell_measurement_theta_min 15.05
_cell_volume 536.2(6)
_computing_cell_refinement WinAFC
_computing_data_collection WinAFC
_computing_data_reduction WinAFC
_computing_molecular_graphics 'CrystalStructure 4.2.5'
_computing_publication_material 'CrystalStructure 4.2.5 (Rigaku, 2017)'
_computing_structure_refinement 'SHELXL Version 2014/7 (Sheldrick, 2008)'
_computing_structure_solution 'SHELXT Version 2014/5 (Sheldrick, 2014)'
_diffrn_ambient_temperature 295
_diffrn_measured_fraction_theta_full 0.999
_diffrn_measured_fraction_theta_max 0.999
_diffrn_measurement_device_type 'Rigaku AFC7R'
_diffrn_measurement_method \w-2\q
_diffrn_radiation_type 'Mo K\a'
_diffrn_radiation_wavelength 0.71069
_diffrn_reflns_av_R_equivalents 0.0563
_diffrn_reflns_Laue_measured_fraction_full 0.999
_diffrn_reflns_Laue_measured_fraction_max 0.999
_diffrn_reflns_limit_h_max 8
_diffrn_reflns_limit_h_min -8
_diffrn_reflns_limit_k_max 12
_diffrn_reflns_limit_k_min -13
_diffrn_reflns_limit_l_max 14
_diffrn_reflns_limit_l_min -7
_diffrn_reflns_number 3667
_diffrn_reflns_point_group_measured_fraction_full 0.999
_diffrn_reflns_point_group_measured_fraction_max 0.999
_diffrn_reflns_theta_full 25.240
_diffrn_reflns_theta_max 30.002
_diffrn_reflns_theta_min 2.552
_diffrn_standards_decay_% 0.467
_diffrn_standards_interval_count 150
_diffrn_standards_number 3
_exptl_absorpt_coefficient_mu 0.461
_exptl_absorpt_correction_T_max 0.973
_exptl_absorpt_correction_T_min 0.908
_exptl_absorpt_correction_type psi-scan
_exptl_absorpt_process_details '(North, Phillips & Mathews, 1968)'
_exptl_crystal_colour colorless
_exptl_crystal_density_diffrn 1.389
_exptl_crystal_density_method 'not measured'
_exptl_crystal_description prismatic
_exptl_crystal_F_000 234.00
_exptl_crystal_size_max 0.300
_exptl_crystal_size_mid 0.220
_exptl_crystal_size_min 0.060
_refine_diff_density_max 0.27
_refine_diff_density_min -0.28
_refine_ls_extinction_method none
_refine_ls_goodness_of_fit_ref 0.986
_refine_ls_hydrogen_treatment constr
_refine_ls_number_parameters 157
_refine_ls_number_reflns 3131
_refine_ls_number_restraints 0
_refine_ls_R_factor_all 0.1255
_refine_ls_R_factor_gt 0.0447
_refine_ls_shift/su_max 0.000
_refine_ls_structure_factor_coef Fsqd
_refine_ls_weighting_details 'w = 1/[\s^2^(Fo^2^)+(0.0307P)^2^+0.1996P] where P=(Fo^2^+2Fc^2^)/3'
_refine_ls_weighting_scheme calc
_refine_ls_wR_factor_gt 0.0986
_refine_ls_wR_factor_ref 0.1240
_reflns_Friedel_coverage 0.000
_reflns_number_gt 1646
_reflns_number_total 3131
_reflns_threshold_expression F^2^>2.0\s(F^2^)
_cod_data_source_file d0ce01133a2.cif
_cod_data_source_block Cytidine_(Rigaku_Master_for_Mo)
_cod_original_cell_volume 536.2(7)
_cod_database_code 7241373

loop_
_space_group_symop_id
_space_group_symop_operation_xyz
1 +X,+Y,+Z
2 -X,-Y,-Z

loop_
_atom_site_label
_atom_site_type_symbol
_atom_site_fract_x
_atom_site_fract_y
_atom_site_fract_z
_atom_site_U_iso_or_equiv
_atom_site_adp_type
_atom_site_occupancy
_atom_site_site_symmetry_order
_atom_site_calc_flag
_atom_site_refinement_flags_posn
_atom_site_refinement_flags_adp
_atom_site_refinement_flags_occupancy
_atom_site_disorder_assembly
_atom_site_disorder_group
S1 S 1.22780(11) 0.71790(7) 0.75321(7) 0.0457(2) Uani 1 1 d . . . . .
S2 S 1.71141(14) 0.85502(10) 0.91754(9) 0.0721(3) Uani 1 1 d . . . . .
O1 O 1.3097(4) 1.0433(2) 0.6063(2) 0.0735(7) Uani 1 1 d . . . . .
N1 N 1.5215(4) 0.9718(3) 0.7515(3) 0.0654(8) Uani 1 1 d . . . . .
C1 C 0.3108(4) 0.4894(3) 0.4095(3) 0.0450(7) Uani 1 1 d . . . . .
H1 H 0.1844 0.4829 0.3481 0.054 Uiso 1 1 calc R U . . .
C2 C 0.5167(4) 0.6145(3) 0.4442(3) 0.0438(6) Uani 1 1 d . . . . .
H2 H 0.5264 0.6917 0.4062 0.053 Uiso 1 1 calc R U . . .
C3 C 0.7116(4) 0.6282(3) 0.5350(2) 0.0366(5) Uani 1 1 d . . . . .
C4 C 0.9222(4) 0.7634(3) 0.5648(2) 0.0381(6) Uani 1 1 d . . . . .
H4 H 0.9117 0.8304 0.5182 0.046 Uiso 1 1 calc R U . . .
C5 C 1.1303(4) 0.8075(2) 0.6491(2) 0.0363(5) Uani 1 1 d . . . . .
C6 C 1.3198(4) 0.9520(3) 0.6631(3) 0.0490(7) Uani 1 1 d . . . . .
C7 C 1.5051(4) 0.8614(3) 0.8108(3) 0.0473(7) Uani 1 1 d . . . . .
C8A C 1.7615(8) 1.0835(5) 0.7482(5) 0.0487(15) Uani 0.661(9) 1 d . . P A 1
H8A H 1.8917 1.0458 0.7694 0.058 Uiso 0.661(9) 1 calc R U P A 1
H8B H 1.7654 1.0918 0.6595 0.058 Uiso 0.661(9) 1 calc R U P A 1
C9A C 1.7915(10) 1.2384(6) 0.8487(6) 0.0666(18) Uani 0.661(9) 1 d . . P A 1
H9A H 1.7914 1.2311 0.9379 0.080 Uiso 0.661(9) 1 calc R U P A 1
H9B H 1.6605 1.2759 0.8286 0.080 Uiso 0.661(9) 1 calc R U P A 1
C10A C 2.035(3) 1.350(3) 0.841(2) 0.100(6) Uani 0.661(9) 1 d . . P A 1
H10A H 2.0413 1.3458 0.7502 0.120 Uiso 0.661(9) 1 calc R U P A 1
H10B H 2.1642 1.3203 0.8735 0.120 Uiso 0.661(9) 1 calc R U P A 1
H10C H 2.0492 1.4541 0.8958 0.120 Uiso 0.661(9) 1 calc R U P A 1
C8B C 1.6784(14) 1.1448(9) 0.8375(9) 0.042(3) Uani 0.339(9) 1 d . . P A 2
H8C H 1.5935 1.2182 0.8354 0.050 Uiso 0.339(9) 1 calc R U P A 2
H8D H 1.7287 1.1552 0.9296 0.050 Uiso 0.339(9) 1 calc R U P A 2
C9B C 1.8849(18) 1.1627(11) 0.7631(10) 0.058(3) Uani 0.339(9) 1 d . . P A 2
H9C H 1.8291 1.1482 0.6706 0.070 Uiso 0.339(9) 1 calc R U P A 2
H9D H 1.9637 1.0861 0.7644 0.070 Uiso 0.339(9) 1 calc R U P A 2
C10B C 2.061(5) 1.327(4) 0.832(3) 0.074(7) Uani 0.339(9) 1 d . . P A 2
H10D H 2.1310 1.3359 0.9199 0.088 Uiso 0.339(9) 1 calc R U P A 2
H10E H 1.9769 1.4014 0.8402 0.088 Uiso 0.339(9) 1 calc R U P A 2
H10F H 2.1865 1.3465 0.7801 0.088 Uiso 0.339(9) 1 calc R U P A 2

loop_
_atom_site_aniso_label
_atom_site_aniso_U_11
_atom_site_aniso_U_22
_atom_site_aniso_U_33
_atom_site_aniso_U_23
_atom_site_aniso_U_13
_atom_site_aniso_U_12
S1 0.0349(3) 0.0438(3) 0.0539(4) 0.0261(3) -0.0075(3) -0.0016(2)
S2 0.0468(4) 0.0839(6) 0.0782(6) 0.0392(5) -0.0224(4) 0.0037(4)
O1 0.0513(12) 0.0572(12) 0.1074(18) 0.0553(12) -0.0223(11) -0.0122(9)
N1 0.0379(12) 0.0526(14) 0.0915(19) 0.0400(13) -0.0261(12) -0.0161(10)
C1 0.0343(12) 0.0401(13) 0.0535(16) 0.0228(12) -0.0122(11) -0.0023(10)
C2 0.0371(12) 0.0360(12) 0.0539(15) 0.0250(11) -0.0094(11) -0.0023(10)
C3 0.0298(11) 0.0316(11) 0.0431(13) 0.0143(10) -0.0010(10) 0.0012(9)
C4 0.0336(11) 0.0350(12) 0.0425(13) 0.0180(10) -0.0018(10) 0.0026(9)
C5 0.0340(11) 0.0305(11) 0.0410(13) 0.0147(10) 0.0002(10) 0.0033(9)
C6 0.0362(13) 0.0411(13) 0.0621(17) 0.0233(12) -0.0078(12) -0.0023(10)
C7 0.0322(12) 0.0463(14) 0.0547(16) 0.0200(12) -0.0100(11) -0.0002(11)
C8A 0.031(2) 0.046(3) 0.056(3) 0.014(2) -0.003(2) -0.003(2)
C9A 0.069(3) 0.047(3) 0.064(3) 0.011(3) 0.007(3) -0.005(3)
C10A 0.086(9) 0.054(5) 0.126(10) 0.029(5) -0.006(7) -0.023(5)
C8B 0.036(4) 0.032(4) 0.042(5) 0.005(4) 0.002(4) -0.005(3)
C9B 0.046(5) 0.040(5) 0.063(6) 0.005(4) 0.006(4) -0.011(4)
C10B 0.053(9) 0.063(14) 0.090(15) 0.052(13) -0.007(9) -0.029(9)

loop_
_atom_type_symbol
_atom_type_description
_atom_type_scat_dispersion_real
_atom_type_scat_dispersion_imag
_atom_type_scat_source
C C 0.0033 0.0016
;
International Tables for Crystallography
(Vol. C, Tables 4.2.6.8 and 6.1.1.4)
;
H H 0.0000 0.0000
;
International Tables for Crystallography
(Vol. C, Table 6.1.1.4)
;
N N 0.0061 0.0033
;
International Tables for Crystallography
(Vol. C, Tables 4.2.6.8 and 6.1.1.4)
;
O O 0.0106 0.0060
;
International Tables for Crystallography
(Vol. C, Tables 4.2.6.8 and 6.1.1.4)
;
S S 0.1246 0.1234
;
International Tables for Crystallography
(Vol. C, Tables 4.2.6.8 and 6.1.1.4)
;

loop_
_geom_angle_atom_site_label_1
_geom_angle_atom_site_label_2
_geom_angle_atom_site_label_3
_geom_angle
_geom_angle_site_symmetry_1
_geom_angle_site_symmetry_3
_geom_angle_publ_flag
C7 S1 C5 93.12(13) . . ?
C7 N1 C6 116.6(2) . . ?
C7 N1 C8A 122.3(3) . . ?
C6 N1 C8A 118.9(3) . . ?
C7 N1 C8B 117.1(4) . . ?
C6 N1 C8B 117.3(4) . . ?
C2 C1 C3 121.1(2) . 2_666 ?
C2 C1 H1 119.5 . . ?
C3 C1 H1 119.5 2_666 . ?
C1 C2 C3 121.4(2) . . ?
C1 C2 H2 119.3 . . ?
C3 C2 H2 119.3 . . ?
C2 C3 C1 117.5(2) . 2_666 ?
C2 C3 C4 117.7(2) . . ?
C1 C3 C4 124.8(2) 2_666 . ?
C5 C4 C3 130.4(2) . . ?
C5 C4 H4 114.8 . . ?
C3 C4 H4 114.8 . . ?
C4 C5 C6 120.5(2) . . ?
C4 C5 S1 130.35(18) . . ?
C6 C5 S1 109.16(17) . . ?
O1 C6 N1 123.0(2) . . ?
O1 C6 C5 126.3(2) . . ?
N1 C6 C5 110.7(2) . . ?
N1 C7 S2 127.13(19) . . ?
N1 C7 S1 110.44(18) . . ?
S2 C7 S1 122.40(16) . . ?
C9A C8A N1 108.6(4) . . ?
C9A C8A H8A 110.0 . . ?
N1 C8A H8A 110.0 . . ?
C9A C8A H8B 110.0 . . ?
N1 C8A H8B 110.0 . . ?
H8A C8A H8B 108.4 . . ?
C8A C9A C10A 107.4(11) . . ?
C8A C9A H9A 110.2 . . ?
C10A C9A H9A 110.2 . . ?
C8A C9A H9B 110.2 . . ?
C10A C9A H9B 110.2 . . ?
H9A C9A H9B 108.5 . . ?
C9A C10A H10A 109.5 . . ?
C9A C10A H10B 109.5 . . ?
H10A C10A H10B 109.5 . . ?
C9A C10A H10C 109.5 . . ?
H10A C10A H10C 109.5 . . ?
H10B C10A H10C 109.5 . . ?
C9B C8B N1 99.6(7) . . ?
C9B C8B H8C 111.8 . . ?
N1 C8B H8C 111.8 . . ?
C9B C8B H8D 111.8 . . ?
N1 C8B H8D 111.8 . . ?
H8C C8B H8D 109.6 . . ?
C8B C9B C10B 107.6(16) . . ?
C8B C9B H9C 110.2 . . ?
C10B C9B H9C 110.2 . . ?
C8B C9B H9D 110.2 . . ?
C10B C9B H9D 110.2 . . ?
H9C C9B H9D 108.5 . . ?
C9B C10B H10D 109.5 . . ?
C9B C10B H10E 109.5 . . ?
H10D C10B H10E 109.5 . . ?
C9B C10B H10F 109.5 . . ?
H10D C10B H10F 109.5 . . ?
H10E C10B H10F 109.5 . . ?

loop_
_geom_bond_atom_site_label_1
_geom_bond_atom_site_label_2
_geom_bond_distance
_geom_bond_site_symmetry_2
_geom_bond_publ_flag
S1 C7 1.736(3) . ?
S1 C5 1.743(2) . ?
S2 C7 1.629(3) . ?
O1 C6 1.211(3) . ?
N1 C7 1.365(3) . ?
N1 C6 1.392(3) . ?
N1 C8A 1.520(5) . ?
N1 C8B 1.591(8) . ?
C1 C2 1.375(3) . ?
C1 C3 1.395(3) 2_666 ?
C1 H1 0.9300 . ?
C2 C3 1.395(3) . ?
C2 H2 0.9300 . ?
C3 C1 1.395(3) 2_666 ?
C3 C4 1.450(3) . ?
C4 C5 1.344(3) . ?
C4 H4 0.9300 . ?
C5 C6 1.468(3) . ?
C8A C9A 1.493(8) . ?
C8A H8A 0.9700 . ?
C8A H8B 0.9700 . ?
C9A C10A 1.548(17) . ?
C9A H9A 0.9700 . ?
C9A H9B 0.9700 . ?
C10A H10A 0.9600 . ?
C10A H10B 0.9600 . ?
C10A H10C 0.9600 . ?
C8B C9B 1.489(15) . ?
C8B H8C 0.9700 . ?
C8B H8D 0.9700 . ?
C9B C10B 1.54(3) . ?
C9B H9C 0.9700 . ?
C9B H9D 0.9700 . ?
C10B H10D 0.9600 . ?
C10B H10E 0.9600 . ?
C10B H10F 0.9600 . ?

loop_
_geom_torsion_atom_site_label_1
_geom_torsion_atom_site_label_2
_geom_torsion_atom_site_label_3
_geom_torsion_atom_site_label_4
_geom_torsion
_geom_torsion_site_symmetry_1
_geom_torsion_site_symmetry_2
_geom_torsion_site_symmetry_3
_geom_torsion_site_symmetry_4
_geom_torsion_publ_flag
C3 C1 C2 C3 0.6(5) 2_666 . . . ?
C1 C2 C3 C1 -0.5(5) . . . 2_666 ?
C1 C2 C3 C4 179.5(3) . . . . ?
C2 C3 C4 C5 178.4(3) . . . . ?
C1 C3 C4 C5 -1.5(5) 2_666 . . . ?
C3 C4 C5 C6 -179.7(3) . . . . ?
C3 C4 C5 S1 0.9(5) . . . . ?
C7 S1 C5 C4 178.9(3) . . . . ?
C7 S1 C5 C6 -0.7(2) . . . . ?
C7 N1 C6 O1 178.4(3) . . . . ?
C8A N1 C6 O1 -18.1(5) . . . . ?
C8B N1 C6 O1 32.2(6) . . . . ?
C7 N1 C6 C5 -2.3(4) . . . . ?
C8A N1 C6 C5 161.2(3) . . . . ?
C8B N1 C6 C5 -148.5(4) . . . . ?
C4 C5 C6 O1 1.4(5) . . . . ?
S1 C5 C6 O1 -179.0(3) . . . . ?
C4 C5 C6 N1 -177.9(3) . . . . ?
S1 C5 C6 N1 1.7(3) . . . . ?
C6 N1 C7 S2 180.0(2) . . . . ?
C8A N1 C7 S2 17.1(5) . . . . ?
C8B N1 C7 S2 -33.8(6) . . . . ?
C6 N1 C7 S1 1.8(4) . . . . ?
C8A N1 C7 S1 -161.2(3) . . . . ?
C8B N1 C7 S1 148.0(4) . . . . ?
C5 S1 C7 N1 -0.6(2) . . . . ?
C5 S1 C7 S2 -178.9(2) . . . . ?
C7 N1 C8A C9A -104.2(4) . . . . ?
C6 N1 C8A C9A 93.2(4) . . . . ?
N1 C8A C9A C10A -179.0(9) . . . . ?
C7 N1 C8B C9B 110.3(6) . . . . ?
C6 N1 C8B C9B -103.7(6) . . . . ?
N1 C8B C9B C10B 179.9(14) . . . . ?
